data_1573839
loop_
_publ_author_name
'Gaidimas, Madeleine A.'
'Smoljan, Courtney S.'
'Ye, Zi-Ming'
'Stern, Charlotte L.'
'Malliakas, Christos D.'
'Kirlikovali, Kent O.'
'Farha, Omar K.'

_publ_section_title
;
 Thorium metal--organic framework crystallization for efficient recovery
 from rare earth element mixtures
;
_journal_name_full 'Chemical Science'
_journal_paper_doi 10.1039/D4SC07652D
_journal_year 2025
_chemical_formula_moiety 'C27 H9 O18 Th2'
_chemical_formula_sum 'C27 H9 O18 Th2'
_chemical_formula_weight 1085.42
_chemical_name_systematic NU-2500
_space_group_crystal_system cubic
_space_group_IT_number 227
_space_group_name_Hall '-F 4vw 2vw 3'
_space_group_name_H-M_alt 'F d -3 m :2'
_atom_sites_solution_hydrogens geom
_audit_creation_date 2024-07-29
_audit_creation_method
;
Olex2 1.5
(compiled 2023.03.06 svn.rbb2c1857 for OlexSys, GUI svn.r6748)
;
_audit_update_record
;
2024-08-16 deposited with the CCDC.	2025-01-24 downloaded from the CCDC.
;
_cell_angle_alpha 90
_cell_angle_beta 90
_cell_angle_gamma 90
_cell_formula_units_Z 4
_cell_length_a 13.66820(8)
_cell_length_b 13.66820(8)
_cell_length_c 13.66820(8)
_cell_measurement_reflns_used 15574
_cell_measurement_temperature 100.00(10)
_cell_measurement_theta_max 73.1620
_cell_measurement_theta_min 5.5670
_cell_volume 2553.49(3)
_computing_cell_refinement 'SAINT V8.34A (Bruker, 2017)'
_computing_data_collection 'APEX2 V2017.3 (Bruker, 2017)'
_computing_data_reduction 'Bruker SAINT'
_computing_molecular_graphics 'Olex2 1.5 (Dolomanov et al., 2009)'
_computing_publication_material 'Olex2 1.5 (Dolomanov et al., 2009)'
_computing_structure_refinement 'SHELXL 2018/3 (Sheldrick, 2015)'
_computing_structure_solution 'SHELXT 2018/2 (Sheldrick, 2018)'
_diffrn_ambient_environment N~2~
_diffrn_ambient_temperature 100.00(10)
_diffrn_detector 'Hybrid Pixel Array Detector'
_diffrn_detector_area_resol_mean 8
_diffrn_detector_type HyPix
_diffrn_measured_fraction_theta_full 1.000
_diffrn_measured_fraction_theta_max 1.000
_diffrn_measurement_details
;
List of Runs (angles in degrees, time in seconds):

  # Type    Start    End  Width  t~exp~   \w     \q     \k     \f   Frames
#--------------------------------------------------------------------------
  1  \w   -120.00 -33.00   0.50    0.12    --  -47.48 -53.00  86.00  174
  2  \w     34.00 120.00   0.50    0.12    --   47.48  53.00-128.00  172
  3  \w     34.00 120.00   0.50    0.12    --   47.48  53.00-128.00  172
  4  \w    -56.00 -30.00   0.50    0.49    -- -103.00  53.00-128.00   52
  5  \w   -174.00 -89.00   0.50    0.49    -- -103.00 -53.00  86.00  170
  6  \w   -174.00 -89.00   0.50    0.49    -- -103.00 -53.00  86.00  170
  7  \w     90.00 176.00   0.50    0.49    --  103.75  53.00-128.00  172
  8  \w     31.00  66.00   0.50    0.49    --  103.75 -53.00  86.00   70
  9  \w    -42.00 -14.00   0.50    0.12    --    6.00 127.00  -3.39   56
 10  \w    -18.00  27.00   0.50    0.12    --   14.00  98.00 106.03   90
 11  \w     -1.00  28.00   0.50    0.12    --   30.00  97.00 139.83   58
 12  \w      8.00  34.00   0.50    0.12    --   38.00  93.00 -77.12   52
 13  \w     13.00  42.00   0.50    0.12    --   42.00  91.00  51.58   58
 14  \w     13.00  42.00   0.50    0.12    --   42.00  91.00 142.41   58
 15  \w   -120.00 -25.00   0.50    0.12    --  -47.48 -77.00-150.00  190
 16  \w    -56.00  25.00   0.50    0.12    --  -47.48  53.00-128.00  162
 17  \w   -120.00 -25.00   0.50    0.12    --  -47.48 -77.00  90.00  190
 18  \w   -120.00 -25.00   0.50    0.12    --  -47.48 -77.00-150.00  190
 19  \w   -121.00 -35.00   0.50    0.12    --  -47.48 -37.00 -90.00  172
 20  \w   -120.00 -32.00   0.50    0.12    --  -47.48 -57.00  30.00  176
 21  \w    -24.00  61.00   0.50    0.12    --   47.48 -53.00  86.00  170
 22  \w    -24.00  61.00   0.50    0.12    --   47.48 -53.00  86.00  170
 23  \w     19.00  93.00   0.50    0.12    --   47.48-125.00 -90.00  148
 24  \w     33.00 126.00   0.50    0.12    --   54.00  74.00 174.92  186
 25  \w     33.00 126.00   0.50    0.12    --   54.00  74.00 174.92  186
 26  \w     37.00 131.00   0.50    0.12    --   58.00  74.00  -0.45  188
 27  \w     36.00 131.00   0.50    0.12    --   58.00  75.00-151.91  190
 28  \w     37.00 131.00   0.50    0.12    --   58.00  74.00  -0.45  188
 29  \w     40.00  66.00   0.50    0.12    --   62.00  76.00  72.88   52
 30  \w    109.00 135.00   0.50    0.12    --   62.00  76.00  72.88   52
 31  \w     41.00  67.00   0.50    0.12    --   62.00  73.00 -81.19   52
 32  \w    -77.00 -48.00   0.50    0.12    --  -66.00 -65.00  20.73   58
 33  \w   -135.00-106.00   0.50    0.12    --  -66.00 -65.00  20.73   58
 34  \w    -72.00 -46.00   0.50    0.12    --  -66.00 -69.00-124.98   52
 35  \w    -76.00 -49.00   0.50    0.12    --  -66.00 -61.00  -4.70   54
 36  \w     46.00  76.00   0.50    0.12    --   66.00  76.00-130.05   60
 37  \w     45.00  71.00   0.50    0.12    --   66.00  77.00 118.83   52
 38  \w     44.00  70.00   0.50    0.12    --   66.00  76.00  96.46   52
 39  \w    101.00 126.00   0.50    0.12    --   66.00  77.00 118.83   50
 40  \w     44.00  72.00   0.50    0.12    --   66.00  77.00 -60.94   56
 41  \w    -83.00 -53.00   0.50    0.12    --  -70.00 -63.00-150.72   60
 42  \w    -78.00 -53.00   0.50    0.12    --  -70.00 -63.00  12.68   50
 43  \w    -90.00 -54.00   0.50    0.12    --  -70.00 -60.00 123.06   72
 44  \w    -75.00 -49.00   0.50    0.12    --  -70.00 -75.00 131.48   52
 45  \w    -74.00 -49.00   0.50    0.12    --  -70.00 -73.00 -40.85   50
 46  \w    -78.00 -53.00   0.50    0.12    --  -70.00 -61.00 -41.81   50
 47  \w    -77.00 -52.00   0.50    0.12    --  -70.00 -65.00 -25.20   50
 48  \w    -79.00 -53.00   0.50    0.12    --  -70.00 -65.00 -65.01   52
 49  \w   -122.00 -96.00   0.50    0.12    --  -70.00 -73.00 -40.85   52
 50  \w    -83.00 -57.00   0.50    0.12    --  -74.00 -64.00-178.33   52
 51  \w    -79.00 -53.00   0.50    0.12    --  -74.00 -74.00  90.33   52
 52  \w    -78.00 -52.00   0.50    0.12    --  -74.00 -74.00  13.38   52
 53  \w    -83.00 -57.00   0.50    0.49    --  -78.00 -73.00-178.49   52
 54  \w    -88.00 -62.00   0.50    0.49    --  -78.00 -60.00-164.77   52
 55  \w   -102.00 -60.00   0.50    0.49    --  -78.00 -64.00  56.23   84
 56  \w    -88.00 -62.00   0.50    0.49    --  -78.00 -62.00 114.49   52
 57  \w    -87.00 -61.00   0.50    0.49    --  -78.00 -61.00 147.21   52
 58  \w   -148.00-123.00   0.50    0.49    --  -78.00 -60.00-164.77   50
 59  \w    -99.00 -72.00   0.50    0.49    --  -78.00 -59.00-108.11   54
 60  \w    -87.00 -61.00   0.50    0.49    --  -78.00 -63.00 -97.99   52
 61  \w    -91.00 -65.00   0.50    0.49    --  -82.00 -62.00 -29.57   52
 62  \w    -87.00 -62.00   0.50    0.49    --  -82.00 -70.00 118.62   50
 63  \w    -93.00 -66.00   0.50    0.49    --  -82.00 -60.00  -6.71   54
 64  \w    -93.00 -65.00   0.50    0.49    --  -82.00 -62.00 -60.94   56
 65  \w   -102.00 -65.00   0.50    0.49    --  -86.00 -72.00  42.26   74
 66  \w    -93.00 -66.00   0.50    0.49    --  -86.00 -71.00  84.41   54
 67  \w    -96.00 -69.00   0.50    0.49    --  -90.00 -73.00 -61.97   54
 68  \w   -102.00 -73.00   0.50    0.49    --  -90.00 -63.00 153.27   58
 69  \w   -151.00-126.00   0.50    0.49    --  -90.00 -63.00 153.27   50
 70  \w   -104.00 -76.00   0.50    0.49    --  -90.00 -60.00 -90.20   56
 71  \w    -96.00 -70.00   0.50    0.49    --  -90.00 -71.00  31.40   52
 72  \w    -96.00 -69.00   0.50    0.49    --  -90.00 -74.00   6.81   54
 73  \w   -111.00 -68.00   0.50    0.49    --  -90.00 -75.00 113.73   86
 74  \w   -105.00 -78.00   0.50    0.49    --  -90.00 -56.00 -43.36   54
 75  \w   -166.00 -78.00   0.50    0.49    --  -94.00 -60.00  51.41  176
 76  \w   -114.00 -73.00   0.50    0.49    --  -94.00 -72.00-118.37   82
 77  \w   -162.00-125.00   0.50    0.49    --  -94.00 -72.00-118.37   74
 78  \w    -98.00 -72.00   0.50    0.49    --  -94.00 -75.00 -94.93   52
 79  \w   -163.00-119.00   0.50    0.49    --  -94.00 -74.00 124.97   88
 80  \w    -98.00 -72.00   0.50    0.49    --  -94.00 -74.00 124.97   52
 81  \w   -105.00 -76.00   0.50    0.49    --  -98.00 -76.00 -20.04   58
 82  \w   -169.00-143.00   0.50    0.49    --  -98.00 -76.00 -20.04   52
 83  \w   -125.00 -77.00   0.50    0.49    --  -98.00 -76.00  36.03   96
 84  \w   -170.00 -75.00   0.50    0.49    --  -98.00 -77.00   1.98  190
 85  \w   -109.00 -80.00   0.50    0.49    --  -98.00 -64.00-166.48   58
 86  \w   -130.00 -76.00   0.50    0.49    --  -98.00 -77.00-126.33  108
 87  \w   -166.00-134.00   0.50    0.49    --  -98.00 -77.00-126.33   64
 88  \w   -128.00 -79.00   0.50    0.49    -- -103.00 -79.00  28.71   98
 89  \w   -173.00-100.00   0.50    0.49    -- -103.00 -77.00 -30.00  146
 90  \w   -173.00-108.00   0.50    0.49    -- -103.00 -80.00 -87.10  130
 91  \w   -111.00 -85.00   0.50    0.49    -- -103.00 -66.00 -80.66   52
 92  \w   -111.00 -84.00   0.50    0.49    -- -103.00 -69.00 -35.13   54
 93  \w   -153.00 -84.00   0.50    0.49    -- -103.00 -68.00-172.15  138
 94  \w   -153.00 -84.00   0.50    0.49    -- -103.00 -68.00 -65.97  138
 95  \w   -146.00 -86.00   0.50    0.49    -- -103.00 -63.00 145.01  120
 96  \w   -170.00 -86.00   0.50    0.49    -- -103.00 -61.00-154.32  168
 97  \w   -112.00 -33.00   0.50    0.49    -- -103.00 125.00-150.00  158
 98  \w   -166.00 -82.00   0.50    0.49    -- -103.00 -77.00  90.00  168
 99  \w   -126.00 -92.00   0.50    0.49    -- -103.00 145.00 -86.02   68
100  \w   -104.00 -79.00   0.50    0.49    -- -103.00 -80.00 -87.10   50
101  \w     72.00 105.00   0.50    0.49    --  103.75 -94.00  90.00   66
102  \w     34.00  92.00   0.50    0.49    --  103.75-125.00-120.00  116
103  \w     42.00 106.00   0.50    0.49    --  103.75 -94.00 150.00  128
104  \w     64.00  94.00   0.50    0.49    --  103.75 -94.00-180.00   60
105  \w     83.00 171.00   0.50    0.49    --  103.75  77.00  90.00  176
106  \w     87.00 150.00   0.50    0.49    --  103.75  61.00 -30.00  126
107  \w     32.00 106.00   0.50    0.49    --  103.75 -94.00 -60.00  148
108  \w     48.00  98.00   0.50    0.49    --  103.75 -77.00   0.00  100
109  \w     56.00 112.00   0.50    0.49    --  103.75-125.00 120.00  112
110  \w     83.00 109.00   0.50    0.49    --  103.75  77.00 150.00   52
111  \w     32.00  57.00   0.50    0.49    --  103.75 -94.00-180.00   50
112  \w     41.00  88.00   0.50    0.49    --  103.75 -94.00-120.00   94
113  \w     93.00 131.00   0.50    0.49    --  103.75  61.00 120.00   76
114  \w    133.00 160.00   0.50    0.49    --  103.75  61.00 -60.00   54
115  \w     88.00 130.00   0.50    0.49    --  103.75  61.00 -60.00   84
116  \w     32.00  74.00   0.50    0.49    --  103.75 -61.00  30.00   84
117  \w     56.00 100.00   0.50    0.49    --  103.75 -94.00   0.00   88
118  \w     44.00  87.00   0.50    0.49    --  103.75 -77.00-120.00   86
119  \w     31.00  75.00   0.50    0.49    --  103.75 -61.00 -60.00   88
;
_diffrn_measurement_device 'four-circle diffractometer'
_diffrn_measurement_device_type duoCu
_diffrn_measurement_method '\w and \f scans'
_diffrn_orient_matrix_type 'CrysAlisPro convention (1999,Acta A55,543-557)'
_diffrn_orient_matrix_UB_11 -0.0902614000
_diffrn_orient_matrix_UB_12 0.0025010000
_diffrn_orient_matrix_UB_13 0.0674913000
_diffrn_orient_matrix_UB_21 -0.0225234000
_diffrn_orient_matrix_UB_22 -0.1072862000
_diffrn_orient_matrix_UB_23 -0.0261297000
_diffrn_orient_matrix_UB_31 0.0637346000
_diffrn_orient_matrix_UB_32 -0.0343846000
_diffrn_orient_matrix_UB_33 0.0863592000
_diffrn_radiation_monochromator 'Quazar optics'
_diffrn_radiation_probe x-ray
_diffrn_radiation_type CuK\a
_diffrn_radiation_wavelength 1.54184
_diffrn_reflns_av_R_equivalents 0.0418
_diffrn_reflns_av_unetI/netI 0.0054
_diffrn_reflns_Laue_measured_fraction_full 1.000
_diffrn_reflns_Laue_measured_fraction_max 1.000
_diffrn_reflns_limit_h_max 17
_diffrn_reflns_limit_h_min -17
_diffrn_reflns_limit_k_max 17
_diffrn_reflns_limit_k_min -17
_diffrn_reflns_limit_l_max 17
_diffrn_reflns_limit_l_min -16
_diffrn_reflns_number 23360
_diffrn_reflns_point_group_measured_fraction_full 1.000
_diffrn_reflns_point_group_measured_fraction_max 1.000
_diffrn_reflns_theta_full 67.684
_diffrn_reflns_theta_max 74.538
_diffrn_reflns_theta_min 5.606
_diffrn_source 'Rotating-anode X-ray tube'
_diffrn_source_type 'Rigaku (Cu) X-ray Source'
_exptl_absorpt_coefficient_mu 38.207
_exptl_absorpt_correction_T_max 1.00000
_exptl_absorpt_correction_T_min 0.69043
_exptl_absorpt_correction_type multi-scan
_exptl_absorpt_process_details
;
CrysAlisPro 1.171.43.101a (Rigaku Oxford Diffraction, 2023)
Empirical absorption correction using spherical harmonics,
implemented in SCALE3 ABSPACK scaling algorithm.
;
_exptl_crystal_colour 'clear light colourless'
_exptl_crystal_colour_lustre clear
_exptl_crystal_colour_modifier light
_exptl_crystal_colour_primary colourless
_exptl_crystal_density_diffrn 2.823
_exptl_crystal_density_meas 2.823
_exptl_crystal_description irregular
_exptl_crystal_F_000 1980
_exptl_crystal_size_max 0.185
_exptl_crystal_size_mid 0.101
_exptl_crystal_size_min 0.021
_refine_diff_density_max 0.965
_refine_diff_density_min -0.562
_refine_diff_density_rms 0.171
_refine_ls_extinction_method none
_refine_ls_goodness_of_fit_ref 1.175
_refine_ls_hydrogen_treatment constr
_refine_ls_matrix_type full
_refine_ls_number_parameters 17
_refine_ls_number_reflns 155
_refine_ls_number_restraints 1
_refine_ls_restrained_S_all 1.221
_refine_ls_R_factor_all 0.0399
_refine_ls_R_factor_gt 0.0394
_refine_ls_shift/su_max 0.000
_refine_ls_shift/su_mean 0.000
_refine_ls_structure_factor_coef Fsqd
_refine_ls_weighting_details 'w=1/[\s^2^(Fo^2^)+(0.0611P)^2^+56.5051P] where P=(Fo^2^+2Fc^2^)/3'
_refine_ls_weighting_scheme calc
_refine_ls_wR_factor_gt 0.0965
_refine_ls_wR_factor_ref 0.0971
_reflns_Friedel_coverage 0.000
_reflns_number_gt 152
_reflns_number_total 155
_reflns_threshold_expression 'I > 2\s(I)'
_cod_data_source_file d4sc07652d2.cif
_cod_data_source_block mg2-27-7_2_auto
_cod_original_cell_volume 2553.49(4)
_cod_original_sg_symbol_H-M 'F d -3 m'
_cod_database_code 1573839
_shelx_shelxl_version_number 2018/3
_chemical_oxdiff_formula ThCOH
_shelx_space_group_comment
;
The symmetry employed for this shelxl refinement is uniquely defined
by the following loop, which should always be used as a source of
symmetry information in preference to the above space-group names.
They are only intended as comments.
;
_shelx_estimated_absorpt_t_max 0.501
_shelx_estimated_absorpt_t_min 0.053
_olex2_refinement_description
;
1. Restrained distances
 O2-C2
 1.2 with sigma of 0.02
 O1-C2
 1.2 with sigma of 0.02
 O2-C2 \\sim C2-O1
 with sigma of 0.02
2. Uiso/Uaniso restraints and constraints
Uanis(C2) = Uanis(C1)
Uanis(O1) = Uanis(O2)
3. Others
 Sof(O1)=0.375*(1-FVAR(2))
 Sof(O2)=0.375*FVAR(2)
 Fixed Sof: C1(0.375) H1(0.1875) C2(0.1875)
4.a Aromatic/amide H refined with riding coordinates:
 C1(H1)
;
_olex2_submission_special_instructions 'No special instructions were received'
_oxdiff_exptl_absorpt_empirical_details
;
Empirical correction (ABSPACK) includes:
- Absorption correction using spherical harmonics
- Frame scaling
;
_oxdiff_exptl_absorpt_empirical_full_max 1.325
_oxdiff_exptl_absorpt_empirical_full_min 0.814

loop_
_space_group_symop_operation_xyz
'x, y, z'
'-x+3/4, -y+1/4, z+1/2'
'-x+1/4, y+1/2, -z+3/4'
'x+1/2, -y+3/4, -z+1/4'
'z, x, y'
'z+1/2, -x+3/4, -y+1/4'
'-z+3/4, -x+1/4, y+1/2'
'-z+1/4, x+1/2, -y+3/4'
'y, z, x'
'-y+1/4, z+1/2, -x+3/4'
'y+1/2, -z+3/4, -x+1/4'
'-y+3/4, -z+1/4, x+1/2'
'y+3/4, x+1/4, -z+1/2'
'-y, -x, -z'
'y+1/4, -x+1/2, z+3/4'
'-y+1/2, x+3/4, z+1/4'
'x+3/4, z+1/4, -y+1/2'
'-x+1/2, z+3/4, y+1/4'
'-x, -z, -y'
'x+1/4, -z+1/2, y+3/4'
'z+3/4, y+1/4, -x+1/2'
'z+1/4, -y+1/2, x+3/4'
'-z+1/2, y+3/4, x+1/4'
'-z, -y, -x'
'x, y+1/2, z+1/2'
'-x+3/4, -y+3/4, z+1'
'-x+1/4, y+1, -z+5/4'
'x+1/2, -y+5/4, -z+3/4'
'z, x+1/2, y+1/2'
'z+1/2, -x+5/4, -y+3/4'
'-z+3/4, -x+3/4, y+1'
'-z+1/4, x+1, -y+5/4'
'y, z+1/2, x+1/2'
'-y+1/4, z+1, -x+5/4'
'y+1/2, -z+5/4, -x+3/4'
'-y+3/4, -z+3/4, x+1'
'y+3/4, x+3/4, -z+1'
'-y, -x+1/2, -z+1/2'
'y+1/4, -x+1, z+5/4'
'-y+1/2, x+5/4, z+3/4'
'x+3/4, z+3/4, -y+1'
'-x+1/2, z+5/4, y+3/4'
'-x, -z+1/2, -y+1/2'
'x+1/4, -z+1, y+5/4'
'z+3/4, y+3/4, -x+1'
'z+1/4, -y+1, x+5/4'
'-z+1/2, y+5/4, x+3/4'
'-z, -y+1/2, -x+1/2'
'x+1/2, y, z+1/2'
'-x+5/4, -y+1/4, z+1'
'-x+3/4, y+1/2, -z+5/4'
'x+1, -y+3/4, -z+3/4'
'z+1/2, x, y+1/2'
'z+1, -x+3/4, -y+3/4'
'-z+5/4, -x+1/4, y+1'
'-z+3/4, x+1/2, -y+5/4'
'y+1/2, z, x+1/2'
'-y+3/4, z+1/2, -x+5/4'
'y+1, -z+3/4, -x+3/4'
'-y+5/4, -z+1/4, x+1'
'y+5/4, x+1/4, -z+1'
'-y+1/2, -x, -z+1/2'
'y+3/4, -x+1/2, z+5/4'
'-y+1, x+3/4, z+3/4'
'x+5/4, z+1/4, -y+1'
'-x+1, z+3/4, y+3/4'
'-x+1/2, -z, -y+1/2'
'x+3/4, -z+1/2, y+5/4'
'z+5/4, y+1/4, -x+1'
'z+3/4, -y+1/2, x+5/4'
'-z+1, y+3/4, x+3/4'
'-z+1/2, -y, -x+1/2'
'x+1/2, y+1/2, z'
'-x+5/4, -y+3/4, z+1/2'
'-x+3/4, y+1, -z+3/4'
'x+1, -y+5/4, -z+1/4'
'z+1/2, x+1/2, y'
'z+1, -x+5/4, -y+1/4'
'-z+5/4, -x+3/4, y+1/2'
'-z+3/4, x+1, -y+3/4'
'y+1/2, z+1/2, x'
'-y+3/4, z+1, -x+3/4'
'y+1, -z+5/4, -x+1/4'
'-y+5/4, -z+3/4, x+1/2'
'y+5/4, x+3/4, -z+1/2'
'-y+1/2, -x+1/2, -z'
'y+3/4, -x+1, z+3/4'
'-y+1, x+5/4, z+1/4'
'x+5/4, z+3/4, -y+1/2'
'-x+1, z+5/4, y+1/4'
'-x+1/2, -z+1/2, -y'
'x+3/4, -z+1, y+3/4'
'z+5/4, y+3/4, -x+1/2'
'z+3/4, -y+1, x+3/4'
'-z+1, y+5/4, x+1/4'
'-z+1/2, -y+1/2, -x'
'-x, -y, -z'
'x-3/4, y-1/4, -z-1/2'
'x-1/4, -y-1/2, z-3/4'
'-x-1/2, y-3/4, z-1/4'
'-z, -x, -y'
'-z-1/2, x-3/4, y-1/4'
'z-3/4, x-1/4, -y-1/2'
'z-1/4, -x-1/2, y-3/4'
'-y, -z, -x'
'y-1/4, -z-1/2, x-3/4'
'-y-1/2, z-3/4, x-1/4'
'y-3/4, z-1/4, -x-1/2'
'-y-3/4, -x-1/4, z-1/2'
'y, x, z'
'-y-1/4, x-1/2, -z-3/4'
'y-1/2, -x-3/4, -z-1/4'
'-x-3/4, -z-1/4, y-1/2'
'x-1/2, -z-3/4, -y-1/4'
'x, z, y'
'-x-1/4, z-1/2, -y-3/4'
'-z-3/4, -y-1/4, x-1/2'
'-z-1/4, y-1/2, -x-3/4'
'z-1/2, -y-3/4, -x-1/4'
'z, y, x'
'-x, -y+1/2, -z+1/2'
'x-3/4, y+1/4, -z'
'x-1/4, -y, z-1/4'
'-x-1/2, y-1/4, z+1/4'
'-z, -x+1/2, -y+1/2'
'-z-1/2, x-1/4, y+1/4'
'z-3/4, x+1/4, -y'
'z-1/4, -x, y-1/4'
'-y, -z+1/2, -x+1/2'
'y-1/4, -z, x-1/4'
'-y-1/2, z-1/4, x+1/4'
'y-3/4, z+1/4, -x'
'-y-3/4, -x+1/4, z'
'y, x+1/2, z+1/2'
'-y-1/4, x, -z-1/4'
'y-1/2, -x-1/4, -z+1/4'
'-x-3/4, -z+1/4, y'
'x-1/2, -z-1/4, -y+1/4'
'x, z+1/2, y+1/2'
'-x-1/4, z, -y-1/4'
'-z-3/4, -y+1/4, x'
'-z-1/4, y, -x-1/4'
'z-1/2, -y-1/4, -x+1/4'
'z, y+1/2, x+1/2'
'-x+1/2, -y, -z+1/2'
'x-1/4, y-1/4, -z'
'x+1/4, -y-1/2, z-1/4'
'-x, y-3/4, z+1/4'
'-z+1/2, -x, -y+1/2'
'-z, x-3/4, y+1/4'
'z-1/4, x-1/4, -y'
'z+1/4, -x-1/2, y-1/4'
'-y+1/2, -z, -x+1/2'
'y+1/4, -z-1/2, x-1/4'
'-y, z-3/4, x+1/4'
'y-1/4, z-1/4, -x'
'-y-1/4, -x-1/4, z'
'y+1/2, x, z+1/2'
'-y+1/4, x-1/2, -z-1/4'
'y, -x-3/4, -z+1/4'
'-x-1/4, -z-1/4, y'
'x, -z-3/4, -y+1/4'
'x+1/2, z, y+1/2'
'-x+1/4, z-1/2, -y-1/4'
'-z-1/4, -y-1/4, x'
'-z+1/4, y-1/2, -x-1/4'
'z, -y-3/4, -x+1/4'
'z+1/2, y, x+1/2'
'-x+1/2, -y+1/2, -z'
'x-1/4, y+1/4, -z-1/2'
'x+1/4, -y, z-3/4'
'-x, y-1/4, z-1/4'
'-z+1/2, -x+1/2, -y'
'-z, x-1/4, y-1/4'
'z-1/4, x+1/4, -y-1/2'
'z+1/4, -x, y-3/4'
'-y+1/2, -z+1/2, -x'
'y+1/4, -z, x-3/4'
'-y, z-1/4, x-1/4'
'y-1/4, z+1/4, -x-1/2'
'-y-1/4, -x+1/4, z-1/2'
'y+1/2, x+1/2, z'
'-y+1/4, x, -z-3/4'
'y, -x-1/4, -z-1/4'
'-x-1/4, -z+1/4, y-1/2'
'x, -z-1/4, -y-1/4'
'x+1/2, z+1/2, y'
'-x+1/4, z, -y-3/4'
'-z-1/4, -y+1/4, x-1/2'
'-z+1/4, y, -x-3/4'
'z, -y-1/4, -x-1/4'
'z+1/2, y+1/2, x'

loop_
_atom_site_label
_atom_site_type_symbol
_atom_site_fract_x
_atom_site_fract_y
_atom_site_fract_z
_atom_site_U_iso_or_equiv
_atom_site_adp_type
_atom_site_occupancy
_atom_site_site_symmetry_order
_atom_site_calc_flag
_atom_site_refinement_flags_posn
_atom_site_refinement_flags_adp
_atom_site_refinement_flags_occupancy
_atom_site_disorder_assembly
_atom_site_disorder_group
Th1 Th 0.625000 0.625000 0.625000 0.0458(5) Uani 1 24 d S T P . .
O1 O 0.5057(18) 0.5057(18) 0.637(2) 0.176(19) Uani 0.42(3) 2 d S T P A 2
O2 O 0.418(2) 0.418(2) 0.553(3) 0.176(19) Uani 0.33(3) 2 d DS T P . 1
C1 C 0.3217(12) 0.500000 0.6783(12) 0.114(7) Uani 0.75 2 d S T P . .
H1 H 0.370841 0.500000 0.629159 0.136 Uiso 0.375 2 calc R U P B 2
C2 C 0.405(2) 0.500000 0.595(2) 0.114(7) Uani 0.375 2 d DS T P . 1

loop_
_atom_site_aniso_label
_atom_site_aniso_U_11
_atom_site_aniso_U_22
_atom_site_aniso_U_33
_atom_site_aniso_U_23
_atom_site_aniso_U_13
_atom_site_aniso_U_12
Th1 0.0458(5) 0.0458(5) 0.0458(5) 0.000 0.000 0.000
O1 0.22(3) 0.22(3) 0.092(17) -0.026(8) -0.026(8) -0.15(4)
O2 0.22(3) 0.22(3) 0.092(17) -0.026(8) -0.026(8) -0.15(4)
C1 0.114(9) 0.113(15) 0.114(9) -0.045(9) 0.032(12) -0.045(9)
C2 0.114(9) 0.113(15) 0.114(9) -0.045(9) 0.032(12) -0.045(9)

loop_
_atom_type_symbol
_atom_type_description
_atom_type_scat_dispersion_real
_atom_type_scat_dispersion_imag
_atom_type_scat_source
C C 0.0181 0.0091 'International Tables Vol C Tables 4.2.6.8 and 6.1.1.4'
H H 0.0000 0.0000 'International Tables Vol C Tables 4.2.6.8 and 6.1.1.4'
O O 0.0492 0.0322 'International Tables Vol C Tables 4.2.6.8 and 6.1.1.4'
Th Th -4.1491 12.3296 'International Tables Vol C Tables 4.2.6.8 and 6.1.1.4'

loop_
_geom_angle_atom_site_label_1
_geom_angle_atom_site_label_2
_geom_angle_atom_site_label_3
_geom_angle
_geom_angle_site_symmetry_1
_geom_angle_site_symmetry_3
_geom_angle_publ_flag
O1 Th1 O1 119.83(6) . 34_645 ?
O1 Th1 O1 90.30(11) 5 55_564 ?
O1 Th1 O1 119.83(7) 50_564 9 ?
O1 Th1 O1 53.2(13) . 83_456 ?
O1 Th1 O1 119.83(6) 50_564 32_645 ?
O1 Th1 O1 119.83(7) . 55_564 ?
O1 Th1 O1 66.7(12) 78_456 83_456 ?
O1 Th1 O1 66.7(12) . 5 ?
O1 Th1 O1 90.30(12) 9 83_456 ?
O1 Th1 O1 53.2(13) 32_645 83_456 ?
O1 Th1 O1 66.7(12) 50_564 55_564 ?
O1 Th1 O1 171.7(16) 55_564 32_645 ?
O1 Th1 O1 53.2(13) 9 76_456 ?
O1 Th1 O1 90.30(11) 34_645 83_456 ?
O1 Th1 O1 90.30(12) 78_456 55_564 ?
O1 Th1 O1 53.2(13) 9 55_564 ?
O1 Th1 O1 66.7(12) 60_564 55_564 ?
O1 Th1 O1 66.7(12) . 9 ?
O1 Th1 O1 171.7(16) 60_564 83_456 ?
O1 Th1 O1 119.83(7) 50_564 5 ?
O1 Th1 O1 119.83(6) 34_645 76_456 ?
O1 Th1 O1 66.7(12) 78_456 76_456 ?
O1 Th1 O1 53.2(13) 50_564 78_456 ?
O1 Th1 O1 119.83(6) 60_564 32_645 ?
O1 Th1 O1 90.30(12) . 76_456 ?
O1 Th1 O1 90.30(11) 50_564 76_456 ?
O1 Th1 O1 119.83(7) 60_564 76_456 ?
O1 Th1 O1 119.83(6) 32_645 76_456 ?
O1 Th1 O1 119.83(7) 5 83_456 ?
O1 Th1 O1 119.83(7) 5 76_456 ?
O1 Th1 O1 119.83(6) 55_564 83_456 ?
O1 Th1 O1 53.2(13) 55_564 76_456 ?
O1 Th1 O1 66.7(12) 76_456 83_456 ?
O1 Th1 O1 119.83(6) 50_564 83_456 ?
O1 Th1 O1 90.30(11) 78_456 32_645 ?
O1 Th1 O1 119.83(7) 34_645 5 ?
O1 Th1 O1 171.7(16) 78_456 5 ?
O1 Th1 O1 53.2(13) . 32_645 ?
O1 Th1 O1 171.7(16) 34_645 9 ?
O1 Th1 O1 66.7(12) 34_645 32_645 ?
O1 Th1 O1 53.2(13) 34_645 78_456 ?
O1 Th1 O1 119.83(6) 27_645 83_456 ?
O1 Th1 O1 119.83(7) 9 32_645 ?
O1 Th1 O1 119.83(6) 34_645 55_564 ?
O1 Th1 O1 90.30(11) 5 32_645 ?
O1 Th1 O1 119.83(6) 78_456 9 ?
O1 Th1 O1 66.7(12) 9 5 ?
O1 Th1 O1 119.83(6) . 78_456 ?
C2 O2 Th1 127(2) . 97_666 ?
C2 O2 Th1 127(2) 105_666 97_666 ?
C2 O2 C2 92(3) 105_666 . ?
C1 C1 C1 120.003(5) 156_556 150_665 ?
C1 C1 H1 120.0 150_665 . ?
C1 C1 H1 120.0 156_556 . ?
C1 C1 C2 119.999(3) 156_556 . ?
C1 C1 C2 119.999(4) 150_665 . ?
O2 C2 O2 130(7) . 101_666 ?
O2 C2 C1 115(3) 101_666 . ?
O2 C2 C1 115(3) . . ?

loop_
_geom_bond_atom_site_label_1
_geom_bond_atom_site_label_2
_geom_bond_distance
_geom_bond_site_symmetry_2
_geom_bond_publ_flag
Th1 O1 2.31(4) . ?
Th1 O1 2.31(4) 50_564 ?
Th1 O1 2.31(4) 83_456 ?
Th1 O1 2.31(4) 5 ?
Th1 O1 2.31(4) 55_564 ?
Th1 O1 2.31(4) 9 ?
Th1 O1 2.31(4) 32_645 ?
Th1 O1 2.31(4) 27_645 ?
Th1 O1 2.31(4) 34_645 ?
Th1 O1 2.31(4) 60_564 ?
Th1 O1 2.31(4) 76_456 ?
Th1 O1 2.31(4) 78_456 ?
O2 C2 1.274(18) 105_666 ?
O2 C2 1.274(18) . ?
C1 C1 1.39(2) 150_665 ?
C1 C1 1.39(2) 156_556 ?
C1 H1 0.9500 . ?
C1 C2 1.61(5) . ?

loop_
_geom_torsion_atom_site_label_1
_geom_torsion_atom_site_label_2
_geom_torsion_atom_site_label_3
_geom_torsion_atom_site_label_4
_geom_torsion
_geom_torsion_site_symmetry_1
_geom_torsion_site_symmetry_2
_geom_torsion_site_symmetry_3
_geom_torsion_site_symmetry_4
_geom_torsion_publ_flag
Th1 O2 C2 O2 -70(4) 97_666 . . 101_666 ?
Th1 O2 C2 C1 110(4) 97_666 . . . ?
C1 C1 C2 O2 158.9(12) 156_556 . . 101_666 ?
C1 C1 C2 O2 158.9(12) 150_665 . . . ?
C1 C1 C2 O2 -21.1(12) 150_665 . . 101_666 ?
C1 C1 C2 O2 -21.1(12) 156_556 . . . ?
C2 O2 C2 O2 72(3) 105_666 . . 101_666 ?
C2 O2 C2 C1 -108(3) 105_666 . . . ?
